data_4128849
loop_
_publ_author_name
'Bhardwaj, Rajni M.'
'McMahon, Jennifer A.'
'Nyman, Jonas'
'Price, Louise S.'
'Konar, Sumit'
'Oswald, Iain D. H.'
'Pulham, Colin R.'
'Price, Sarah L.'
'Reutzel-Edens, Susan M'

_publ_section_title
;
 A Prolific Solvate Former, Galunisertib, under the Pressure of Crystal
 Structure Prediction, Produces Ten Diverse Polymorphs.
;
_journal_issue 35
_journal_name_full 'Journal of the American Chemical Society'
_journal_page_first 13887
_journal_page_last 13897
_journal_paper_doi 10.1021/jacs.9b06634
_journal_volume 141
_journal_year 2019
_chemical_formula_moiety 'C22 H19 N5 O'
_chemical_formula_sum 'C22 H19 N5 O'
_chemical_formula_weight 369.42
_chemical_name_systematic 4-[2-(6-methylpyridin-2-yl)-5,6-dihydro-4H-pyrrolo[1,2-b]pyrazol-3-yl]quinoline
_space_group_crystal_system monoclinic
_space_group_IT_number 15
_space_group_name_Hall '-C 2yc'
_space_group_name_H-M_alt 'C 1 2/c 1'
_atom_sites_solution_hydrogens geom
_atom_sites_solution_primary dual
_audit_creation_date 2019-06-04
_audit_creation_method
;
Olex2 1.2
(compiled 2018.05.29 svn.r3508 for OlexSys, GUI svn.r5506)
;
_cell_angle_alpha 90
_cell_angle_beta 133.41(8)
_cell_angle_gamma 90
_cell_formula_units_Z 8
_cell_length_a 27.654(13)
_cell_length_b 8.108(8)
_cell_length_c 21.934(11)
_cell_measurement_reflns_used 579
_cell_measurement_temperature 293
_cell_measurement_theta_max 13.8960
_cell_measurement_theta_min 1.9980
_cell_volume 3573(6)
_computing_cell_refinement 'CrysAlisPro 1.171.38.46 (Rigaku OD, 2015)'
_computing_data_collection 'CrysAlisPro 1.171.38.46 (Rigaku OD, 2015)'
_computing_data_reduction 'CrysAlisPro 1.171.38.46 (Rigaku OD, 2015)'
_computing_molecular_graphics 'Olex2 (Dolomanov et al., 2009)'
_computing_publication_material 'Olex2 (Dolomanov et al., 2009)'
_computing_structure_refinement 'XL (Sheldrick, 2008)'
_computing_structure_solution 'XT (Sheldrick, 2015)'
_diffrn_ambient_temperature 293
_diffrn_detector_area_resol_mean 0.0350
_diffrn_detector_type 'Pilatus '
_diffrn_measured_fraction_theta_full 0.572
_diffrn_measured_fraction_theta_max 0.572
_diffrn_measurement_details
;
List of Runs (angles in degrees, time in seconds):

  # Type    Start    End  Width  t~exp~   \w     \q     \k     \f   Frames
--------------------------------------------------------------------------
  1  \w   -150.00 -94.00   0.20    0.20    --  -20.00  70.00 -24.23  280
  2  \w   -150.00 -94.00   0.20    0.20    --  -20.00  70.00 155.77  280
  3  \w   -105.00 -74.00   0.20    0.20    --   20.00  70.00 155.77  155
  4  \w   -105.00 -74.00   0.20    0.20    --   20.00  70.00 -24.23  155
  5  \w    -96.00 -30.00   0.20    0.20    --   20.00 -70.00  24.23  330
  6  \w   -106.00 -66.00   0.20    0.20    --  -20.00 -70.00-155.77  200
  7  \w   -106.00 -66.00   0.20    0.20    --  -20.00 -70.00  24.23  200
  8  \w    -96.00 -30.00   0.20    0.20    --   20.00 -70.00-155.77  330
;
_diffrn_measurement_device_type 'four-circle diffractometer at I19 beamline'
_diffrn_measurement_method '\w scans'
_diffrn_orient_matrix_type 'CrysAlisPro convention (1999,Acta A55,543-557)'
_diffrn_orient_matrix_UB_11 -0.0016942000
_diffrn_orient_matrix_UB_12 0.0579972000
_diffrn_orient_matrix_UB_13 0.0044010000
_diffrn_orient_matrix_UB_21 0.0166600000
_diffrn_orient_matrix_UB_22 -0.0081181000
_diffrn_orient_matrix_UB_23 0.0301087000
_diffrn_orient_matrix_UB_31 0.0173362000
_diffrn_orient_matrix_UB_32 0.0139058000
_diffrn_orient_matrix_UB_33 0.0005506000
_diffrn_radiation_collimation '0.3 x 1.5 Double Pinhole'
_diffrn_radiation_monochromator synchrotron
_diffrn_radiation_probe x-ray
_diffrn_radiation_type Synchrotron
_diffrn_radiation_wavelength 0.4859
_diffrn_reflns_av_R_equivalents 0.2458
_diffrn_reflns_av_unetI/netI 0.1843
_diffrn_reflns_Laue_measured_fraction_full 0.572
_diffrn_reflns_Laue_measured_fraction_max 0.572
_diffrn_reflns_limit_h_max 27
_diffrn_reflns_limit_h_min -27
_diffrn_reflns_limit_k_max 5
_diffrn_reflns_limit_k_min -4
_diffrn_reflns_limit_l_max 21
_diffrn_reflns_limit_l_min -21
_diffrn_reflns_number 4412
_diffrn_reflns_point_group_measured_fraction_full 0.572
_diffrn_reflns_point_group_measured_fraction_max 0.572
_diffrn_reflns_theta_full 14.060
_diffrn_reflns_theta_max 14.060
_diffrn_reflns_theta_min 2.020
_diffrn_source synchrotron
_diffrn_source_type 'Undulator, I19, DLS, RAL'
_exptl_absorpt_coefficient_mu 0.046
_exptl_absorpt_correction_T_max 1.00000
_exptl_absorpt_correction_T_min 0.56477
_exptl_absorpt_correction_type multi-scan
_exptl_absorpt_process_details
;
CrysAlisPro 1.171.38.46 (Rigaku Oxford Diffraction, 2015)
Empirical absorption correction using spherical harmonics,
 implemented in SCALE3 ABSPACK scaling algorithm.
;
_exptl_crystal_colour 'clear colourless'
_exptl_crystal_colour_lustre clear
_exptl_crystal_colour_primary colourless
_exptl_crystal_density_diffrn 1.374
_exptl_crystal_description block
_exptl_crystal_F_000 1552
_exptl_crystal_recrystallization_method 'Recrystallisation from melt at 0.3 GPa inside a DAC'
_exptl_crystal_size_max 0.15
_exptl_crystal_size_mid 0.15
_exptl_crystal_size_min 0.12
_refine_diff_density_max 0.229
_refine_diff_density_min -0.300
_refine_diff_density_rms 0.067
_refine_ls_extinction_method none
_refine_ls_goodness_of_fit_ref 1.105
_refine_ls_hydrogen_treatment constr
_refine_ls_matrix_type full
_refine_ls_number_parameters 242
_refine_ls_number_reflns 1072
_refine_ls_number_restraints 237
_refine_ls_restrained_S_all 0.991
_refine_ls_R_factor_all 0.2209
_refine_ls_R_factor_gt 0.1157
_refine_ls_shift/su_max 0.000
_refine_ls_shift/su_mean 0.000
_refine_ls_structure_factor_coef Fsqd
_refine_ls_weighting_details 'w=1/[\s^2^(Fo^2^)+(0.2000P)^2^] where P=(Fo^2^+2Fc^2^)/3'
_refine_ls_weighting_scheme calc
_refine_ls_wR_factor_gt 0.2699
_refine_ls_wR_factor_ref 0.3500
_reflns_Friedel_coverage 0.000
_reflns_number_gt 502
_reflns_number_total 1072
_reflns_threshold_expression 'I > 2\s(I)'
_cod_data_source_file ja9b06634_si_001.cif
_cod_data_source_block Galunisertib_FORMX_HIGHP
_cod_original_cell_volume 3573(5)
_cod_database_code 4128849
_shelx_shelxl_version_number 2014/7
_chemical_oxdiff_formula 'C22 H19 N5 O'
_shelx_space_group_comment
;
The symmetry employed for this shelxl refinement is uniquely defined
by the following loop, which should always be used as a source of
symmetry information in preference to the above space-group names.
They are only intended as comments.
;
_reflns_odcompleteness_completeness 60.65
_reflns_odcompleteness_iscentric 1
_reflns_odcompleteness_theta 14.06
_olex2_refinement_description
;
1. Others
 Fixed Uiso: H19(0.087) H18(0.087) H14A(0.094) H14B(0.094) H12A(0.095)
 H12B(0.095) H20(0.09) H2(0.076) H13A(0.104) H13B(0.104) H8(0.075) H7(0.087)
 H5(0.066) H0AA(0.081) H1AA(0.098) H1(0.079) H15(0.138) H16(0.138) H17(0.138)
 Fixed X: H19(0.5105) H18(0.4762) H14A(0.256) H14B(0.2761) H12A(0.4368)
 H12B(0.3882) H20(0.5178) H2(0.2224) H13A(0.3541) H13B(0.3133) H8(0.1984)
 H7(0.2979) H5(0.3921) H0AA(0.5117) H1AA(0.5624) H1(0.1293) H15(0.3775)
 H16(0.433) H17(0.3688)
 Fixed Y: H19(0.7562) H18(0.6743) H14A(0.5764) H14B(0.7464) H12A(0.621)
 H12B(0.474) H20(0.2238) H2(0.4266) H13A(0.7952) H13B(0.6716) H8(0.6459)
 H7(0.741) H5(0.6211) H0AA(0.072) H1AA(0.0682) H1(0.4425) H15(0.1209)
 H16(0.2415) H17(0.3118)
 Fixed Z: H19(0.316) H18(0.3382) H14A(0.4163) H14B(0.4034) H12A(0.6246)
 H12B(0.5995) H20(0.5331) H2(0.2923) H13A(0.5398) H13B(0.545) H8(0.033)
 H7(0.0786) H5(0.3156) H0AA(0.355) H1AA(0.4955) H1(0.148) H15(0.1957)
 H16(0.2205) H17(0.1961)
;
_olex2_submission_special_instructions 'No special instructions were received'
_oxdiff_exptl_absorpt_empirical_details
;
Empirical correction (ABSPACK) includes:
- Absorption correction using spherical harmonics
- Frame scaling
;
_oxdiff_exptl_absorpt_empirical_full_max 2.629
_oxdiff_exptl_absorpt_empirical_full_min 0.444

loop_
_space_group_symop_operation_xyz
'x, y, z'
'-x, y, -z+1/2'
'x+1/2, y+1/2, z'
'-x+1/2, y+1/2, -z+1/2'
'-x, -y, -z'
'x, -y, z-1/2'
'-x+1/2, -y+1/2, -z'
'x+1/2, -y+1/2, z-1/2'

loop_
_atom_site_label
_atom_site_type_symbol
_atom_site_fract_x
_atom_site_fract_y
_atom_site_fract_z
_atom_site_U_iso_or_equiv
_atom_site_adp_type
_atom_site_occupancy
_atom_site_site_symmetry_order
_atom_site_calc_flag
_atom_site_refinement_flags_posn
_atom_site_refinement_flags_adp
O1 O 0.4134(4) 0.822(2) 0.1727(5) 0.064(6) Uani 1 1 d . U
N1 N 0.1733(5) 0.532(3) 0.1145(6) 0.064(7) Uani 1 1 d . U
N5 N 0.4744(5) 0.724(2) 0.3021(6) 0.072(8) Uani 1 1 d . U
H19 H 0.5105 0.7562 0.3160 0.087 Uiso 1 1 calc R .
H18 H 0.4762 0.6743 0.3382 0.087 Uiso 1 1 calc R .
N4 N 0.4075(5) 0.303(3) 0.3349(6) 0.072(7) Uani 1 1 d . U
N3 N 0.3942(5) 0.514(3) 0.5128(6) 0.070(6) Uani 1 1 d . U
N2 N 0.4362(5) 0.424(3) 0.5165(6) 0.077(7) Uani 1 1 d . U
C11 C 0.4063(6) 0.409(3) 0.4346(7) 0.067(7) Uani 1 1 d . U
C14 C 0.2931(6) 0.646(3) 0.4364(7) 0.078(7) Uani 1 1 d . U
H14A H 0.2560 0.5764 0.4163 0.094 Uiso 1 1 calc R .
H14B H 0.2761 0.7464 0.4034 0.094 Uiso 1 1 calc R .
C12 C 0.3954(7) 0.566(3) 0.5783(8) 0.079(8) Uani 1 1 d . U
H12A H 0.4368 0.6210 0.6246 0.095 Uiso 1 1 calc R .
H12B H 0.3882 0.4740 0.5995 0.095 Uiso 1 1 calc R .
C20 C 0.4970(6) 0.221(4) 0.4773(8) 0.075(7) Uani 1 1 d . U
H20 H 0.5178 0.2238 0.5331 0.090 Uiso 1 1 calc R .
C16 C 0.4385(6) 0.310(3) 0.4174(8) 0.068(6) Uani 1 1 d . U
C15 C 0.3380(6) 0.560(3) 0.4345(8) 0.067(7) Uani 1 1 d . U
C2 C 0.2269(6) 0.463(3) 0.2563(8) 0.063(8) Uani 1 1 d . U
H2 H 0.2224 0.4266 0.2923 0.076 Uiso 1 1 calc R .
C17 C 0.4340(7) 0.214(4) 0.3135(8) 0.062(7) Uani 1 1 d . U
C21 C 0.4164(6) 0.751(3) 0.2255(8) 0.054(7) Uani 1 1 d . U
C10 C 0.3443(6) 0.495(3) 0.3818(8) 0.060(6) Uani 1 1 d . U
C13 C 0.3380(6) 0.683(3) 0.5286(7) 0.087(7) Uani 1 1 d . U
H13A H 0.3541 0.7952 0.5398 0.104 Uiso 1 1 calc R .
H13B H 0.3133 0.6716 0.5450 0.104 Uiso 1 1 calc R .
C9 C 0.2356(3) 0.577(2) 0.1470(5) 0.066(8) Uani 1 1 d . U
C8 C 0.2372(3) 0.641(2) 0.0896(3) 0.063(8) Uani 1 1 d G U
H8 H 0.1984 0.6459 0.0330 0.075 Uiso 1 1 calc R .
C7 C 0.2968(4) 0.6979(19) 0.1170(4) 0.073(9) Uani 1 1 d G U
H7 H 0.2979 0.7410 0.0786 0.087 Uiso 1 1 calc R .
C6 C 0.3548(3) 0.690(2) 0.2016(5) 0.053(7) Uani 1 1 d G U
C5 C 0.3533(3) 0.626(2) 0.2590(3) 0.055(7) Uani 1 1 d G U
H5 H 0.3921 0.6211 0.3156 0.066 Uiso 1 1 calc R .
C4 C 0.2936(4) 0.5691(19) 0.2316(4) 0.064(8) Uani 1 1 d G U
C18 C 0.4930(6) 0.129(4) 0.3714(8) 0.068(7) Uani 1 1 d . U
H0AA H 0.5117 0.0720 0.3550 0.081 Uiso 1 1 calc R .
C3 C 0.2883(6) 0.506(3) 0.2870(7) 0.061(7) Uani 1 1 d . U
C19 C 0.5239(7) 0.129(4) 0.4554(9) 0.082(8) Uani 1 1 d . U
H1AA H 0.5624 0.0682 0.4955 0.098 Uiso 1 1 calc R .
C1 C 0.1704(6) 0.476(3) 0.1685(8) 0.066(9) Uani 1 1 d . U
H1 H 0.1293 0.4425 0.1480 0.079 Uiso 1 1 calc R .
C22 C 0.4003(7) 0.223(4) 0.2233(7) 0.092(11) Uani 1 1 d . U
H15 H 0.3775 0.1209 0.1957 0.138 Uiso 1 1 calc GR .
H16 H 0.4330 0.2415 0.2205 0.138 Uiso 1 1 calc GR .
H17 H 0.3688 0.3118 0.1961 0.138 Uiso 1 1 calc GR .

loop_
_atom_site_aniso_label
_atom_site_aniso_U_11
_atom_site_aniso_U_22
_atom_site_aniso_U_33
_atom_site_aniso_U_23
_atom_site_aniso_U_13
_atom_site_aniso_U_12
O1 0.057(5) 0.072(19) 0.053(5) 0.003(7) 0.034(5) -0.002(7)
N1 0.046(5) 0.09(2) 0.045(6) -0.003(7) 0.025(5) -0.009(7)
N5 0.042(5) 0.12(3) 0.053(6) 0.020(7) 0.030(4) 0.006(7)
N4 0.053(6) 0.10(2) 0.047(5) 0.007(6) 0.026(5) 0.012(8)
N3 0.046(6) 0.111(18) 0.038(5) 0.000(6) 0.024(4) 0.002(8)
N2 0.051(6) 0.11(2) 0.050(5) -0.009(6) 0.027(5) -0.006(8)
C11 0.035(6) 0.107(19) 0.039(5) -0.001(6) 0.018(5) 0.001(8)
C14 0.049(7) 0.13(2) 0.045(6) 0.001(8) 0.027(6) 0.005(9)
C12 0.058(7) 0.12(2) 0.042(6) -0.008(8) 0.029(6) -0.004(10)
C20 0.039(7) 0.11(2) 0.054(7) 0.006(8) 0.022(5) 0.001(9)
C16 0.034(6) 0.102(19) 0.043(5) 0.000(6) 0.017(5) -0.002(8)
C15 0.043(6) 0.11(2) 0.040(5) 0.006(6) 0.024(5) 0.001(8)
C2 0.039(5) 0.08(3) 0.045(6) -0.002(7) 0.020(5) 0.001(7)
C17 0.050(7) 0.06(2) 0.053(6) -0.002(7) 0.028(5) -0.010(9)
C21 0.047(5) 0.05(2) 0.050(6) 0.004(7) 0.029(5) 0.007(7)
C10 0.035(5) 0.089(18) 0.046(5) 0.003(6) 0.024(4) -0.010(7)
C13 0.058(7) 0.14(2) 0.050(6) 0.001(8) 0.031(6) 0.006(10)
C9 0.043(5) 0.10(2) 0.042(5) -0.005(7) 0.024(5) -0.011(7)
C8 0.041(6) 0.10(2) 0.033(6) -0.007(7) 0.019(5) -0.008(8)
C7 0.046(5) 0.10(3) 0.049(6) 0.009(7) 0.026(5) 0.002(8)
C6 0.039(5) 0.06(2) 0.045(5) 0.006(7) 0.023(4) 0.008(7)
C5 0.038(6) 0.07(2) 0.044(6) 0.001(7) 0.021(5) 0.000(7)
C4 0.039(5) 0.09(2) 0.041(5) -0.003(6) 0.020(4) -0.008(7)
C18 0.052(7) 0.07(2) 0.064(6) 0.006(8) 0.035(6) -0.006(9)
C3 0.033(5) 0.09(2) 0.042(5) 0.002(6) 0.020(4) -0.001(7)
C19 0.049(7) 0.11(2) 0.063(6) 0.015(8) 0.031(6) 0.011(10)
C1 0.037(6) 0.10(3) 0.047(6) 0.004(8) 0.023(5) -0.001(8)
C22 0.084(10) 0.12(4) 0.055(6) 0.007(9) 0.041(7) 0.014(13)

loop_
_atom_type_symbol
_atom_type_description
_atom_type_scat_dispersion_real
_atom_type_scat_dispersion_imag
_atom_type_scat_source
C C 0.0010 0.0010 'International Tables Vol C Tables 4.2.6.8 and 6.1.1.4'
H H 0.0000 0.0000 'International Tables Vol C Tables 4.2.6.8 and 6.1.1.4'
N N 0.0020 0.0010 'International Tables Vol C Tables 4.2.6.8 and 6.1.1.4'
O O 0.0040 0.0030 'International Tables Vol C Tables 4.2.6.8 and 6.1.1.4'

loop_
_geom_angle_atom_site_label_1
_geom_angle_atom_site_label_2
_geom_angle_atom_site_label_3
_geom_angle
C1 N1 C9 116.7(10)
H19 N5 H18 120.0
C21 N5 H19 120.0
C21 N5 H18 120.0
C17 N4 C16 119.6(15)
N2 N3 C12 131.7(12)
N2 N3 C15 115.0(12)
C15 N3 C12 113.2(13)
N3 N2 C11 104.9(13)
N2 C11 C16 118.3(14)
N2 C11 C10 109.0(14)
C16 C11 C10 132.7(12)
H14A C14 H14B 109.3
C15 C14 H14A 111.5
C15 C14 H14B 111.5
C15 C14 C13 101.6(12)
C13 C14 H14A 111.5
C13 C14 H14B 111.5
N3 C12 H12A 111.8
N3 C12 H12B 111.8
N3 C12 C13 99.7(11)
H12A C12 H12B 109.6
C13 C12 H12A 111.8
C13 C12 H12B 111.8
C16 C20 H20 119.4
C19 C20 H20 119.4
C19 C20 C16 121.1(15)
N4 C16 C11 115.8(15)
N4 C16 C20 119.3(16)
C20 C16 C11 125.0(13)
N3 C15 C14 110.8(12)
N3 C15 C10 105.1(14)
C10 C15 C14 143.9(12)
C3 C2 H2 120.5
C3 C2 C1 119.0(15)
C1 C2 H2 120.5
N4 C17 C18 122.7(14)
N4 C17 C22 116.5(18)
C18 C17 C22 120.5(17)
O1 C21 N5 120.5(14)
O1 C21 C6 120.0(11)
N5 C21 C6 119.5(14)
C11 C10 C3 131.6(16)
C15 C10 C11 106.1(11)
C15 C10 C3 121.8(13)
C14 C13 H13A 109.7
C14 C13 H13B 109.7
C12 C13 C14 109.7(16)
C12 C13 H13A 109.7
C12 C13 H13B 109.7
H13A C13 H13B 108.2
N1 C9 C8 115.7(7)
N1 C9 C4 124.2(7)
C8 C9 C4 120.0
C9 C8 H8 120.0
C7 C8 C9 120.0
C7 C8 H8 120.0
C8 C7 H7 120.0
C6 C7 C8 120.0
C6 C7 H7 120.0
C7 C6 C21 116.7(7)
C7 C6 C5 120.0
C5 C6 C21 123.3(7)
C6 C5 H5 120.0
C4 C5 C6 120.0
C4 C5 H5 120.0
C9 C4 C3 117.2(7)
C5 C4 C9 120.0
C5 C4 C3 122.8(7)
C17 C18 H0AA 120.8
C17 C18 C19 118.4(17)
C19 C18 H0AA 120.8
C2 C3 C10 114.3(12)
C2 C3 C4 119.5(11)
C4 C3 C10 125.9(11)
C20 C19 C18 118.9(18)
C20 C19 H1AA 120.6
C18 C19 H1AA 120.6
N1 C1 C2 123.4(13)
N1 C1 H1 118.3
C2 C1 H1 118.3
C17 C22 H15 109.5
C17 C22 H16 109.5
C17 C22 H17 109.5
H15 C22 H16 109.5
H15 C22 H17 109.5
H16 C22 H17 109.5

loop_
_geom_bond_atom_site_label_1
_geom_bond_atom_site_label_2
_geom_bond_distance
O1 C21 1.247(18)
N1 C9 1.385(12)
N1 C1 1.323(17)
N5 H19 0.8600
N5 H18 0.8600
N5 C21 1.319(15)
N4 C16 1.372(16)
N4 C17 1.33(2)
N3 N2 1.33(2)
N3 C12 1.475(17)
N3 C15 1.355(18)
N2 C11 1.372(15)
C11 C16 1.43(2)
C11 C10 1.43(2)
C14 H14A 0.9700
C14 H14B 0.9700
C14 C15 1.45(2)
C14 C13 1.506(16)
C12 H12A 0.9700
C12 H12B 0.9700
C12 C13 1.49(3)
C20 H20 0.9300
C20 C16 1.40(2)
C20 C19 1.35(2)
C15 C10 1.39(2)
C2 H2 0.9300
C2 C3 1.373(19)
C2 C1 1.423(17)
C17 C18 1.38(2)
C17 C22 1.501(17)
C21 C6 1.479(16)
C10 C3 1.517(18)
C13 H13A 0.9700
C13 H13B 0.9700
C9 C8 1.3900
C9 C4 1.3900
C8 H8 0.9300
C8 C7 1.3900
C7 H7 0.9300
C7 C6 1.3900
C6 C5 1.3900
C5 H5 0.9300
C5 C4 1.3900
C4 C3 1.415(15)
C18 H0AA 0.9300
C18 C19 1.402(18)
C19 H1AA 0.9300
C1 H1 0.9300
C22 H15 0.9600
C22 H16 0.9600
C22 H17 0.9600
